data_4114222
loop_
_publ_author_name
'Pierre Braunstein'
'Olivier Siri'
'Jean-philippe Taquet'
'Marie-Madeleine Rohmer'
'Marc B\'enard'
'Richard Welter'

_publ_contact_author_address
;
Institut Le Bel, rue Blaise Pascal, 67000 STRASBOURG, FRANCE
;
_publ_contact_author_email bruanst@chimie.u-strasbg.fr
_publ_contact_author_fax 0390241322
_publ_contact_author_name
;
Pierre Braunstein
;
_publ_contact_author_phone 0390241308
_publ_section_title
;
 A 6\p + 6\p Potentially Antiaromatic Zwitterion Preferred to a Quinoidal
 Structure: Its Reactivity Toward Organic and Inorganic Reagents
;
_journal_name_full 'Journal of the American Chemical Society'
_journal_page_first 12246
_journal_page_last 12256
_journal_paper_doi 10.1021/ja0354622
_journal_volume 125
_journal_year 2003
_chemical_formula_moiety 'C16 H27 N2 O2, 2(C Cl3), Cl'
_chemical_formula_sum 'C18 H27 Cl7 N2 O2'
_chemical_formula_weight 551.57
_chemical_name_systematic
; 
 ? 
;
_space_group_IT_number 14
_symmetry_cell_setting monoclinic
_symmetry_space_group_name_Hall '-P 2ybc'
_symmetry_space_group_name_H-M 'P 1 21/c 1'
_atom_sites_solution_hydrogens geom
_atom_sites_solution_primary direct
_atom_sites_solution_secondary difmap
_audit_creation_date 10-11-00
_audit_creation_method SHELXL-97
_cell_angle_alpha 90.000
_cell_angle_beta 97.116(5)
_cell_angle_gamma 90.000
_cell_formula_units_Z 4
_cell_length_a 12.653(5)
_cell_length_b 11.538(5)
_cell_length_c 18.794(5)
_cell_measurement_reflns_used 7474
_cell_measurement_temperature 173(2)
_cell_measurement_theta_max 30.034
_cell_measurement_theta_min 0.998
_cell_volume 2722.6(18)
_computing_cell_refinement 'Denzo (Nonius B.V., 1998)'
_computing_data_collection 'Collect (Nonius B.V., 1998)'
_computing_data_reduction 'Denzo (Nonius B.V., 1998)'
_computing_molecular_graphics 'PLATON 98 (Spek, 1998)'
_computing_publication_material 'SHELXL-97 (Sheldrick, 1997)'
_computing_structure_refinement 'SHELXL-97 (Sheldrick, 1997)'
_computing_structure_solution 'SHELXS-97 (Sheldrick, 1997)'
_diffrn_ambient_temperature 173(2)
_diffrn_measured_fraction_theta_full 0.987
_diffrn_measured_fraction_theta_max 0.987
_diffrn_measurement_device_type KappaCCD
_diffrn_measurement_method '\p scans'
_diffrn_radiation_monochromator graphite
_diffrn_radiation_source 'fine-focus sealed tube'
_diffrn_radiation_type MoK\a
_diffrn_radiation_wavelength 0.71069
_diffrn_reflns_av_R_equivalents 0.0000
_diffrn_reflns_av_sigmaI/netI 0.1044
_diffrn_reflns_limit_h_max 17
_diffrn_reflns_limit_h_min -17
_diffrn_reflns_limit_k_max 16
_diffrn_reflns_limit_k_min 0
_diffrn_reflns_limit_l_max 26
_diffrn_reflns_limit_l_min 0
_diffrn_reflns_number 7824
_diffrn_reflns_theta_full 29.99
_diffrn_reflns_theta_max 29.99
_diffrn_reflns_theta_min 2.40
_exptl_absorpt_coefficient_mu 0.745
_exptl_absorpt_correction_type none
_exptl_crystal_colour red
_exptl_crystal_density_diffrn 1.346
_exptl_crystal_description prism
_exptl_crystal_F_000 1136
_exptl_crystal_size_max 0.13
_exptl_crystal_size_mid 0.10
_exptl_crystal_size_min 0.08
_refine_diff_density_max 1.125
_refine_diff_density_min -0.830
_refine_diff_density_rms 0.090
_refine_ls_extinction_method none
_refine_ls_goodness_of_fit_ref 1.128
_refine_ls_hydrogen_treatment mixed
_refine_ls_matrix_type full
_refine_ls_number_parameters 302
_refine_ls_number_reflns 7823
_refine_ls_number_restraints 0
_refine_ls_restrained_S_all 1.128
_refine_ls_R_factor_all 0.1363
_refine_ls_R_factor_gt 0.0861
_refine_ls_shift/su_max 0.008
_refine_ls_shift/su_mean 0.000
_refine_ls_structure_factor_coef Fsqd
_refine_ls_weighting_details 'calc w=1/[\s^2^(Fo^2^)+(0.0700P)^2^+0.8398P] where P=(Fo^2^+2Fc^2^)/3'
_refine_ls_weighting_scheme calc
_refine_ls_wR_factor_gt 0.2014
_refine_ls_wR_factor_ref 0.2145
_reflns_number_gt 4243
_reflns_number_total 7823
_reflns_threshold_expression >2sigma(I)
_cod_data_source_file ja0354622si20030618_081733.cif
_cod_data_source_block pbr3
_cod_original_sg_symbol_H-M 'P 21/c'
_cod_database_code 4114222

loop_
_symmetry_equiv_pos_as_xyz
'x, y, z'
'-x, y+1/2, -z+1/2'
'-x, -y, -z'
'x, -y-1/2, z-1/2'

loop_
_atom_site_label
_atom_site_type_symbol
_atom_site_fract_x
_atom_site_fract_y
_atom_site_fract_z
_atom_site_U_iso_or_equiv
_atom_site_adp_type
_atom_site_occupancy
_atom_site_symmetry_multiplicity
_atom_site_calc_flag
_atom_site_refinement_flags
C3 C 0.8775(2) 0.0828(3) 0.81575(16) 0.0272(6) Uani 1 1 d .
N1 N 0.81890(19) 0.0014(2) 0.83985(13) 0.0282(6) Uani 1 1 d .
H1 H 0.8329 -0.0157 0.8846 0.034 Uiso 1 1 calc .
O1 O 0.96306(19) 0.0877(2) 0.93445(13) 0.0365(6) Uani 1 1 d .
C7 C 0.7322(2) -0.0634(3) 0.79903(17) 0.0306(7) Uani 1 1 d .
H2A H 0.7408 -0.1451 0.8107 0.037 Uiso 1 1 calc .
H2B H 0.7377 -0.0547 0.7483 0.037 Uiso 1 1 calc .
C1 C 1.0260(2) 0.2181(3) 0.85172(18) 0.0355(8) Uani 1 1 d .
H10 H 1.0767 0.2492 0.8866 0.043 Uiso 1 1 calc .
C8 C 0.6197(2) -0.0244(3) 0.81349(17) 0.0349(7) Uani 1 1 d .
C12 C 0.8696(3) 0.2143(3) 0.59408(18) 0.0358(7) Uani 1 1 d .
H13A H 0.8451 0.1355 0.5995 0.043 Uiso 1 1 calc .
H13B H 0.9126 0.2147 0.5548 0.043 Uiso 1 1 calc .
C2 C 0.9616(2) 0.1338(3) 0.86945(16) 0.0286(6) Uani 1 1 d .
C4 C 0.8663(2) 0.1234(3) 0.74475(16) 0.0307(7) Uani 1 1 d .
H15 H 0.8127 0.0938 0.7113 0.037 Uiso 1 1 calc .
O2 O 1.0723(2) 0.3398(3) 0.75997(14) 0.0566(8) Uani 1 1 d .
N2 N 0.9358(2) 0.2474(3) 0.65885(15) 0.0370(7) Uani 1 1 d .
H2 H 0.9822 0.3005 0.6543 0.044 Uiso 1 1 calc .
C15 C 0.7243(3) 0.2564(4) 0.4975(2) 0.0498(10) Uani 1 1 d .
H18A H 0.7044 0.1761 0.4973 0.075 Uiso 1 1 calc .
H18B H 0.7762 0.2680 0.4650 0.075 Uiso 1 1 calc .
H18C H 0.6626 0.3029 0.4827 0.075 Uiso 1 1 calc .
C5 C 0.9340(2) 0.2064(3) 0.72450(17) 0.0310(7) Uani 1 1 d .
C14 C 0.8049(3) 0.4188(3) 0.5745(2) 0.0491(9) Uani 1 1 d .
H20A H 0.8556 0.4304 0.5412 0.074 Uiso 1 1 calc .
H20B H 0.8363 0.4402 0.6217 0.074 Uiso 1 1 calc .
H20C H 0.7432 0.4658 0.5607 0.074 Uiso 1 1 calc .
C9 C 0.6028(3) 0.1034(4) 0.7944(3) 0.0590(12) Uani 1 1 d .
H21A H 0.6123 0.1152 0.7450 0.089 Uiso 1 1 calc .
H21B H 0.6535 0.1495 0.8244 0.089 Uiso 1 1 calc .
H21C H 0.5320 0.1259 0.8019 0.089 Uiso 1 1 calc .
C6 C 1.0180(3) 0.2610(3) 0.77974(19) 0.0379(8) Uani 1 1 d .
C13 C 0.7725(3) 0.2921(3) 0.57408(18) 0.0359(7) Uani 1 1 d .
C10 C 0.5409(3) -0.1007(5) 0.7671(2) 0.0610(12) Uani 1 1 d .
H25A H 0.5532 -0.1804 0.7802 0.091 Uiso 1 1 calc .
H25B H 0.5501 -0.0902 0.7175 0.091 Uiso 1 1 calc .
H25C H 0.4696 -0.0795 0.7742 0.091 Uiso 1 1 calc .
C11 C 0.6064(3) -0.0428(4) 0.8920(2) 0.0469(9) Uani 1 1 d .
H26A H 0.6172 -0.1231 0.9041 0.070 Uiso 1 1 calc .
H26B H 0.5358 -0.0202 0.9001 0.070 Uiso 1 1 calc .
H26C H 0.6577 0.0034 0.9215 0.070 Uiso 1 1 calc .
C16 C 0.6896(3) 0.2737(4) 0.6257(2) 0.0507(10) Uani 1 1 d .
H27A H 0.6701 0.1933 0.6259 0.076 Uiso 1 1 calc .
H27B H 0.6276 0.3195 0.6105 0.076 Uiso 1 1 calc .
H27C H 0.7190 0.2967 0.6731 0.076 Uiso 1 1 calc .
H3 H 0.996(4) 0.130(5) 0.964(3) 0.081(17) Uiso 1 1 d .
Cl1 Cl 0.87375(6) -0.30519(7) 0.45844(4) 0.0335(2) Uani 1 1 d .
C17 C 0.6687(4) -0.1996(5) 0.5514(3) 0.0821(18) Uani 1 1 d .
Cl2 Cl 0.73328(13) -0.07884(13) 0.58465(7) 0.0670(4) Uani 0.80 1 d P
Cl3 Cl 0.6864(2) -0.2992(3) 0.63743(18) 0.0653(8) Uani 0.50 1 d P
Cl4 Cl 0.54207(15) -0.1875(4) 0.51818(18) 0.1936(16) Uani 1 1 d .
Cl5 Cl 0.6333(6) -0.2993(4) 0.5940(4) 0.159(3) Uani 0.50 1 d P
Cl6 Cl 0.5431(6) -0.0870(8) 0.5084(7) 0.099(3) Uani 0.20 1 d P
C18 C 0.8161(5) -0.0593(5) 0.3598(3) 0.0741(14) Uani 1 1 d .
Cl7 Cl 0.68691(16) -0.0345(2) 0.37775(10) 0.1284(8) Uani 1 1 d .
Cl8 Cl 0.8376(3) -0.0243(3) 0.27134(13) 0.0966(8) Uani 0.70 1 d P
Cl9 Cl 0.7797(10) -0.0905(8) 0.2633(4) 0.151(4) Uani 0.30 1 d P
Cl10 Cl 0.8741(15) 0.0464(13) 0.3730(9) 0.187(8) Uani 0.20 1 d P
Cl11 Cl 0.91050(19) 0.02778(19) 0.41735(13) 0.0921(6) Uani 0.80 1 d P

loop_
_atom_site_aniso_label
_atom_site_aniso_U_11
_atom_site_aniso_U_22
_atom_site_aniso_U_33
_atom_site_aniso_U_23
_atom_site_aniso_U_13
_atom_site_aniso_U_12
C3 0.0229(14) 0.0283(16) 0.0303(15) 0.0003(13) 0.0033(11) 0.0009(12)
N1 0.0278(13) 0.0309(14) 0.0259(12) 0.0022(11) 0.0031(10) -0.0016(10)
O1 0.0389(13) 0.0413(14) 0.0283(12) 0.0021(11) -0.0005(10) -0.0106(11)
C7 0.0304(16) 0.0296(16) 0.0312(16) 0.0010(13) 0.0016(12) -0.0044(13)
C1 0.0289(16) 0.041(2) 0.0349(17) 0.0031(14) -0.0040(13) -0.0066(13)
C8 0.0279(16) 0.044(2) 0.0322(16) 0.0047(15) 0.0023(12) -0.0029(14)
C12 0.0340(16) 0.041(2) 0.0330(17) 0.0030(14) 0.0066(13) -0.0027(14)
C2 0.0262(15) 0.0322(17) 0.0268(15) 0.0021(13) 0.0017(12) 0.0008(12)
C4 0.0286(16) 0.0320(17) 0.0308(16) 0.0018(13) 0.0005(12) -0.0042(12)
O2 0.0530(16) 0.067(2) 0.0473(15) 0.0197(14) -0.0053(12) -0.0292(14)
N2 0.0329(14) 0.0450(17) 0.0329(15) 0.0090(13) 0.0031(11) -0.0073(13)
C15 0.052(2) 0.056(3) 0.039(2) 0.0082(19) -0.0026(16) -0.0047(19)
C5 0.0289(15) 0.0335(17) 0.0309(16) 0.0046(14) 0.0048(12) 0.0000(13)
C14 0.072(3) 0.036(2) 0.040(2) 0.0035(17) 0.0086(18) 0.0021(19)
C9 0.044(2) 0.060(3) 0.076(3) 0.021(2) 0.018(2) 0.019(2)
C6 0.0316(17) 0.041(2) 0.0405(19) 0.0062(16) 0.0002(14) -0.0069(14)
C13 0.0381(18) 0.0388(19) 0.0315(16) 0.0053(15) 0.0067(13) 0.0015(14)
C10 0.038(2) 0.094(4) 0.050(2) -0.009(2) -0.0002(17) -0.017(2)
C11 0.039(2) 0.059(3) 0.044(2) 0.0021(18) 0.0118(16) -0.0048(17)
C16 0.040(2) 0.066(3) 0.048(2) 0.016(2) 0.0133(16) 0.0116(18)
Cl1 0.0352(4) 0.0339(4) 0.0305(4) -0.0009(3) 0.0000(3) 0.0032(3)
C17 0.055(3) 0.084(4) 0.114(4) -0.051(3) 0.039(3) -0.030(3)
Cl2 0.0931(11) 0.0533(8) 0.0525(8) -0.0161(6) 0.0002(7) -0.0253(7)
Cl3 0.0613(15) 0.0514(14) 0.087(2) 0.0039(15) 0.0249(13) -0.0016(11)
Cl4 0.0592(11) 0.315(5) 0.201(3) -0.081(3) -0.0081(14) -0.010(2)
Cl5 0.237(7) 0.064(2) 0.207(6) 0.030(4) 0.156(5) 0.007(4)
Cl6 0.053(4) 0.078(5) 0.164(9) 0.042(6) -0.003(4) 0.009(4)
C18 0.096(4) 0.069(3) 0.059(3) 0.012(3) 0.019(3) 0.012(3)
Cl7 0.1074(13) 0.197(2) 0.0803(11) -0.0005(13) 0.0104(9) 0.0303(14)
Cl8 0.137(2) 0.104(2) 0.0539(11) 0.0162(14) 0.0324(13) 0.0276(17)
Cl9 0.262(12) 0.108(6) 0.101(5) 0.015(5) 0.096(7) 0.061(7)
Cl10 0.250(17) 0.124(10) 0.163(12) 0.047(9) -0.063(12) -0.093(11)
Cl11 0.1085(16) 0.0699(12) 0.0958(15) -0.0040(12) 0.0043(12) -0.0056(10)

loop_
_atom_type_symbol
_atom_type_description
_atom_type_scat_dispersion_real
_atom_type_scat_dispersion_imag
_atom_type_scat_source
C C 0.0033 0.0016 'International Tables Vol C Tables 4.2.6.8 and 6.1.1.4'
H H 0.0000 0.0000 'International Tables Vol C Tables 4.2.6.8 and 6.1.1.4'
N N 0.0061 0.0033 'International Tables Vol C Tables 4.2.6.8 and 6.1.1.4'
O O 0.0106 0.0060 'International Tables Vol C Tables 4.2.6.8 and 6.1.1.4'
Cl Cl 0.1484 0.1585 'International Tables Vol C Tables 4.2.6.8 and 6.1.1.4'

loop_
_geom_angle_atom_site_label_1
_geom_angle_atom_site_label_2
_geom_angle_atom_site_label_3
_geom_angle
_geom_angle_site_symmetry_3
N1 C3 C4 124.9(3) .
N1 C3 C2 115.8(3) .
C4 C3 C2 119.3(3) .
C3 N1 C7 127.2(3) .
C3 N1 H1 116.4 .
C7 N1 H1 116.4 .
C2 O1 H3 110(4) .
N1 C7 C8 113.9(3) .
N1 C7 H2A 108.8 .
C8 C7 H2A 108.8 .
N1 C7 H2B 108.8 .
C8 C7 H2B 108.8 .
H2A C7 H2B 107.7 .
C2 C1 C6 120.8(3) .
C2 C1 H10 119.6 .
C6 C1 H10 119.6 .
C10 C8 C11 109.4(3) .
C10 C8 C9 111.2(3) .
C11 C8 C9 109.5(3) .
C10 C8 C7 106.4(3) .
C11 C8 C7 110.2(3) .
C9 C8 C7 110.2(3) .
N2 C12 C13 114.6(3) .
N2 C12 H13A 108.6 .
C13 C12 H13A 108.6 .
N2 C12 H13B 108.6 .
C13 C12 H13B 108.6 .
H13A C12 H13B 107.6 .
O1 C2 C1 125.5(3) .
O1 C2 C3 113.0(3) .
C1 C2 C3 121.6(3) .
C5 C4 C3 120.3(3) .
C5 C4 H15 119.9 .
C3 C4 H15 119.9 .
C5 N2 C12 128.1(3) .
C5 N2 H2 116.0 .
C12 N2 H2 116.0 .
C13 C15 H18A 109.5 .
C13 C15 H18B 109.5 .
H18A C15 H18B 109.5 .
C13 C15 H18C 109.5 .
H18A C15 H18C 109.5 .
H18B C15 H18C 109.5 .
N2 C5 C4 126.3(3) .
N2 C5 C6 113.3(3) .
C4 C5 C6 120.4(3) .
C13 C14 H20A 109.5 .
C13 C14 H20B 109.5 .
H20A C14 H20B 109.5 .
C13 C14 H20C 109.5 .
H20A C14 H20C 109.5 .
H20B C14 H20C 109.5 .
C8 C9 H21A 109.5 .
C8 C9 H21B 109.5 .
H21A C9 H21B 109.5 .
C8 C9 H21C 109.5 .
H21A C9 H21C 109.5 .
H21B C9 H21C 109.5 .
O2 C6 C1 124.5(3) .
O2 C6 C5 118.0(3) .
C1 C6 C5 117.5(3) .
C14 C13 C16 109.7(3) .
C14 C13 C12 110.9(3) .
C16 C13 C12 110.8(3) .
C14 C13 C15 109.6(3) .
C16 C13 C15 109.3(3) .
C12 C13 C15 106.5(3) .
C8 C10 H25A 109.5 .
C8 C10 H25B 109.5 .
H25A C10 H25B 109.5 .
C8 C10 H25C 109.5 .
H25A C10 H25C 109.5 .
H25B C10 H25C 109.5 .
C8 C11 H26A 109.5 .
C8 C11 H26B 109.5 .
H26A C11 H26B 109.5 .
C8 C11 H26C 109.5 .
H26A C11 H26C 109.5 .
H26B C11 H26C 109.5 .
C13 C16 H27A 109.5 .
C13 C16 H27B 109.5 .
H27A C16 H27B 109.5 .
C13 C16 H27C 109.5 .
H27A C16 H27C 109.5 .
H27B C16 H27C 109.5 .
Cl5 C17 Cl4 85.8(4) .
Cl5 C17 Cl2 126.6(5) .
Cl4 C17 Cl2 118.0(4) .
Cl5 C17 Cl3 29.3(4) .
Cl4 C17 Cl3 111.5(3) .
Cl2 C17 Cl3 100.2(3) .
Cl5 C17 Cl6 114.3(4) .
Cl4 C17 Cl6 33.1(3) .
Cl2 C17 Cl6 86.6(4) .
Cl3 C17 Cl6 132.0(4) .
Cl5 Cl3 C17 47.9(4) .
Cl6 Cl4 C17 96.6(5) .
Cl6 Cl4 Cl5 132.9(6) .
C17 Cl4 Cl5 44.1(3) .
Cl3 Cl5 C17 102.8(6) .
Cl3 Cl5 Cl4 143.1(5) .
C17 Cl5 Cl4 50.1(3) .
Cl4 Cl6 C17 50.3(3) .
Cl4 Cl6 Cl6 150.9(8) 3_656
C17 Cl6 Cl6 155.0(8) 3_656
Cl10 C18 Cl7 107.6(9) .
Cl10 C18 Cl8 80.4(8) .
Cl7 C18 Cl8 113.9(3) .
Cl10 C18 Cl11 30.4(6) .
Cl7 C18 Cl11 111.1(3) .
Cl8 C18 Cl11 105.6(3) .
Cl10 C18 Cl9 113.4(8) .
Cl7 C18 Cl9 95.5(4) .
Cl8 C18 Cl9 33.9(3) .
Cl11 C18 Cl9 139.4(5) .
Cl9 Cl8 C18 77.5(5) .
Cl9 Cl8 Cl10 119.2(6) .
C18 Cl8 Cl10 42.7(4) .
Cl8 Cl9 C18 68.6(6) .
Cl11 Cl10 C18 98.3(11) .
Cl11 Cl10 Cl8 140.0(16) .
C18 Cl10 Cl8 56.9(6) .
Cl10 Cl11 C18 51.3(8) .

loop_
_geom_bond_atom_site_label_1
_geom_bond_atom_site_label_2
_geom_bond_distance
_geom_bond_site_symmetry_2
C3 N1 1.311(4) .
C3 C4 1.405(4) .
C3 C2 1.494(4) .
N1 C7 1.464(4) .
N1 H1 0.8600 .
O1 C2 1.330(4) .
O1 H3 0.81(5) .
C7 C8 1.548(5) .
C7 H2A 0.9700 .
C7 H2B 0.9700 .
C1 C2 1.337(4) .
C1 C6 1.432(5) .
C1 H10 0.9300 .
C8 C10 1.521(5) .
C8 C11 1.522(5) .
C8 C9 1.526(6) .
C12 N2 1.441(4) .
C12 C13 1.531(5) .
C12 H13A 0.9700 .
C12 H13B 0.9700 .
C4 C5 1.370(4) .
C4 H15 0.9300 .
O2 C6 1.224(4) .
N2 C5 1.324(4) .
N2 H2 0.8600 .
C15 C13 1.547(5) .
C15 H18A 0.9600 .
C15 H18B 0.9600 .
C15 H18C 0.9600 .
C5 C6 1.527(4) .
C14 C13 1.517(5) .
C14 H20A 0.9600 .
C14 H20B 0.9600 .
C14 H20C 0.9600 .
C9 H21A 0.9600 .
C9 H21B 0.9600 .
C9 H21C 0.9600 .
C13 C16 1.530(5) .
C10 H25A 0.9600 .
C10 H25B 0.9600 .
C10 H25C 0.9600 .
C11 H26A 0.9600 .
C11 H26B 0.9600 .
C11 H26C 0.9600 .
C16 H27A 0.9600 .
C16 H27B 0.9600 .
C16 H27C 0.9600 .
C17 Cl5 1.501(7) .
C17 Cl4 1.652(6) .
C17 Cl2 1.695(5) .
C17 Cl3 1.972(8) .
C17 Cl6 2.133(10) .
Cl3 Cl5 0.991(8) .
Cl4 Cl6 1.174(8) .
Cl4 Cl5 2.149(8) .
Cl6 Cl6 2.288(16) 3_656
C18 Cl10 1.429(14) .
C18 Cl7 1.734(6) .
C18 Cl8 1.764(5) .
C18 Cl11 1.812(6) .
C18 Cl9 1.850(11) .
Cl8 Cl9 1.056(11) .
Cl8 Cl10 2.076(17) .
Cl10 Cl11 0.926(14) .

loop_
_geom_torsion_atom_site_label_1
_geom_torsion_atom_site_label_2
_geom_torsion_atom_site_label_3
_geom_torsion_atom_site_label_4
_geom_torsion
_geom_torsion_site_symmetry_4
C4 C3 N1 C7 0.5(5) .
C2 C3 N1 C7 -179.4(3) .
C3 N1 C7 C8 -104.2(4) .
N1 C7 C8 C10 -179.9(3) .
N1 C7 C8 C11 -61.4(4) .
N1 C7 C8 C9 59.5(4) .
C6 C1 C2 O1 179.6(3) .
C6 C1 C2 C3 -1.4(5) .
N1 C3 C2 O1 -0.3(4) .
C4 C3 C2 O1 179.8(3) .
N1 C3 C2 C1 -179.4(3) .
C4 C3 C2 C1 0.6(5) .
N1 C3 C4 C5 -177.9(3) .
C2 C3 C4 C5 2.0(5) .
C13 C12 N2 C5 96.1(4) .
C12 N2 C5 C4 -1.1(6) .
C12 N2 C5 C6 178.8(3) .
C3 C4 C5 N2 176.2(3) .
C3 C4 C5 C6 -3.7(5) .
C2 C1 C6 O2 178.1(4) .
C2 C1 C6 C5 -0.3(5) .
N2 C5 C6 O2 4.6(5) .
C4 C5 C6 O2 -175.6(3) .
N2 C5 C6 C1 -177.0(3) .
C4 C5 C6 C1 2.9(5) .
N2 C12 C13 C14 50.9(4) .
N2 C12 C13 C16 -71.2(4) .
N2 C12 C13 C15 170.0(3) .
Cl4 C17 Cl3 Cl5 30.7(6) .
Cl2 C17 Cl3 Cl5 156.4(6) .
Cl6 C17 Cl3 Cl5 61.8(7) .
Cl5 C17 Cl4 Cl6 150.0(8) .
Cl2 C17 Cl4 Cl6 20.4(8) .
Cl3 C17 Cl4 Cl6 135.5(7) .
Cl2 C17 Cl4 Cl5 -129.6(5) .
Cl3 C17 Cl4 Cl5 -14.5(3) .
Cl6 C17 Cl4 Cl5 -150.0(8) .
C17 Cl3 Cl5 Cl4 -37.5(6) .
Cl4 C17 Cl5 Cl3 -151.5(5) .
Cl2 C17 Cl5 Cl3 -29.3(7) .
Cl6 C17 Cl5 Cl3 -134.1(6) .
Cl2 C17 Cl5 Cl4 122.2(5) .
Cl3 C17 Cl5 Cl4 151.5(5) .
Cl6 C17 Cl5 Cl4 17.4(4) .
Cl6 Cl4 Cl5 Cl3 8.0(13) .
C17 Cl4 Cl5 Cl3 50.7(8) .
Cl6 Cl4 Cl5 C17 -42.7(9) .
Cl5 Cl4 Cl6 C17 28.4(5) .
C17 Cl4 Cl6 Cl6 -159(2) 3_656
Cl5 Cl4 Cl6 Cl6 -130(2) 3_656
Cl5 C17 Cl6 Cl4 -33.2(8) .
Cl2 C17 Cl6 Cl4 -162.1(7) .
Cl3 C17 Cl6 Cl4 -61.4(9) .
Cl5 C17 Cl6 Cl6 122.1(19) 3_656
Cl4 C17 Cl6 Cl6 155(3) 3_656
Cl2 C17 Cl6 Cl6 -7(2) 3_656
Cl3 C17 Cl6 Cl6 93.9(19) 3_656
Cl10 C18 Cl8 Cl9 -167.0(10) .
Cl7 C18 Cl8 Cl9 -62.0(7) .
Cl11 C18 Cl8 Cl9 175.9(6) .
Cl7 C18 Cl8 Cl10 105.1(9) .
Cl11 C18 Cl8 Cl10 -17.1(8) .
Cl9 C18 Cl8 Cl10 167.0(10) .
Cl10 Cl8 Cl9 C18 -10.0(8) .
Cl10 C18 Cl9 Cl8 13.9(11) .
Cl7 C18 Cl9 Cl8 125.8(6) .
Cl11 C18 Cl9 Cl8 -6.1(9) .
Cl7 C18 Cl10 Cl11 101.9(15) .
Cl8 C18 Cl10 Cl11 -146.0(17) .
Cl9 C18 Cl10 Cl11 -153.8(13) .
Cl7 C18 Cl10 Cl8 -112.1(4) .
Cl11 C18 Cl10 Cl8 146.0(17) .
Cl9 C18 Cl10 Cl8 -7.8(6) .
Cl9 Cl8 Cl10 Cl11 74(3) .
C18 Cl8 Cl10 Cl11 59.5(19) .
Cl9 Cl8 Cl10 C18 14.5(11) .
Cl8 Cl10 Cl11 C18 -46.8(13) .
Cl7 C18 Cl11 Cl10 -89.0(18) .
Cl8 C18 Cl11 Cl10 34.9(18) .
Cl9 C18 Cl11 Cl10 38.5(19) .
